data_7114883
loop_
_publ_author_name
'Mair, Francis S.'
'Manning, Robert'
'Pritchard, Robin G.'
'Warren, John E.'

_publ_section_title
;
 Imine chloroboration: reaction of boron trichloride with a bulky
 diazadiene gives not a diazaborolium salt, but a
 2,4,5-trichloro-1,3,2-diazaborolidine
;
_journal_issue 12
_journal_name_full 'Chemical Communications'
_journal_page_first 1136
_journal_paper_doi 10.1039/b101580j
_journal_year 2001
_chemical_compound_source 'synthesis as described'
_chemical_formula_moiety 'C26 H36 B1 N2 Cl3'
_chemical_formula_structural 'C26 H36 B1 N2 CL3'
_chemical_formula_sum 'C26 H36 B Cl3 N2'
_chemical_formula_weight 493.73
_chemical_name_systematic
;
?
;
_space_group_IT_number 2
_symmetry_cell_setting triclinic
_symmetry_Int_Tables_number 2
_symmetry_space_group_name_Hall '-P 1'
_symmetry_space_group_name_H-M 'P -1'
_atom_sites_solution_hydrogens geom
_atom_sites_solution_primary direct
_atom_sites_solution_secondary difmap
_audit_conform_dict_location
;
ftp://ftp.iucr.org/cifdics/cif_core_2.1beta5.dic
;
_audit_conform_dict_name cif_core.dic
_audit_conform_dict_version 2.1beta5
_audit_creation_date 2000-04-04T10:18:09-00:00
_audit_creation_method 'WinGX routine CIF_UPDATE'
_cell_angle_alpha 93.246(3)
_cell_angle_beta 90.208(2)
_cell_angle_gamma 115.0350(10)
_cell_formula_units_Z 2
_cell_length_a 8.323(4)
_cell_length_b 9.8086(3)
_cell_length_c 17.35350(10)
_cell_measurement_reflns_used 25
_cell_measurement_temperature 203(2)
_cell_measurement_theta_max 0
_cell_measurement_theta_min 0
_cell_measurement_wavelength 0.71073
_cell_volume 1280.9(6)
_computing_cell_refinement 'CAD4 Express (Enraf Nonius, 1994)'
_computing_data_collection 'CAD4 Express (Enraf Nonius, 1994)'
_computing_data_reduction 'XCAD4 (Harms & Wocadlo, 1995)'
_computing_molecular_graphics 'Ortep-3 for Windows (Farrugia, 1997)'
_computing_publication_material 'WinGX publication routines (Farrugia, 1999)'
_computing_structure_refinement 'SHELXL-97 (Sheldrick, 1997)'
_computing_structure_solution 'SHELXS-97 (Sheldrick, 1990)'
_diffrn_ambient_temperature 293(2)
_diffrn_detector 'scintillation LiI'
_diffrn_detector_dtime 1.195
_diffrn_measured_fraction_theta_full 0.998
_diffrn_measured_fraction_theta_max 0.998
_diffrn_measurement_device '\k-geometry diffractometer'
_diffrn_measurement_device_type 'Enraf Nonius CAD4'
_diffrn_measurement_method 'non-profiled omega/2theta scans'
_diffrn_orient_matrix_type
;
x-axis points to radiation source
the matrix is specified in reciprocal space
;
_diffrn_orient_matrix_UB_11 0.38482E-1
_diffrn_orient_matrix_UB_12 0.1108
_diffrn_orient_matrix_UB_13 -0.3406E-2
_diffrn_orient_matrix_UB_21 -0.125594
_diffrn_orient_matrix_UB_22 -0.18105E-1
_diffrn_orient_matrix_UB_23 -0.11268E-1
_diffrn_orient_matrix_UB_31 -0.18582E-1
_diffrn_orient_matrix_UB_32 0.01046
_diffrn_orient_matrix_UB_33 0.56532E-1
_diffrn_radiation_monochromator graphite
_diffrn_radiation_probe x-ray
_diffrn_radiation_type MoK\a
_diffrn_radiation_wavelength 0.71073
_diffrn_reflns_av_R_equivalents 0.0199
_diffrn_reflns_av_sigmaI/netI 0.0278
_diffrn_reflns_limit_h_max 9
_diffrn_reflns_limit_h_min 0
_diffrn_reflns_limit_k_max 10
_diffrn_reflns_limit_k_min -11
_diffrn_reflns_limit_l_max 20
_diffrn_reflns_limit_l_min -20
_diffrn_reflns_number 4812
_diffrn_reflns_theta_full 24.97
_diffrn_reflns_theta_max 24.97
_diffrn_reflns_theta_min 2.3
_diffrn_source 'Enraf Nonius FR590'
_diffrn_standards_decay_% 2
_diffrn_standards_interval_time 60
_diffrn_standards_number 3
_exptl_absorpt_coefficient_mu 0.375
_exptl_absorpt_correction_T_max 0.9531
_exptl_absorpt_correction_T_min 0.8812
_exptl_absorpt_correction_type psi-scan
_exptl_absorpt_process_details
;
North A.C.T., Phillips D.C. & Mathews F.S. (1968) Acta. Cryst. A24, 351
Number of psi-scan sets used was   7
Theta correction was applied.
Averaged transmission function was used.
No Fourier smoothing was applied.
;
_exptl_crystal_colour clear
_exptl_crystal_density_diffrn 1.28
_exptl_crystal_density_method 'not measured'
_exptl_crystal_description prism
_exptl_crystal_F_000 524
_exptl_crystal_size_max 0.4
_exptl_crystal_size_mid 0.3
_exptl_crystal_size_min 0.3
_refine_diff_density_max 0.416
_refine_diff_density_min -0.413
_refine_diff_density_rms 0.058
_refine_ls_extinction_method none
_refine_ls_goodness_of_fit_ref 1.044
_refine_ls_hydrogen_treatment mixed
_refine_ls_matrix_type full
_refine_ls_number_parameters 433
_refine_ls_number_reflns 4475
_refine_ls_number_restraints 0
_refine_ls_restrained_S_all 1.044
_refine_ls_R_factor_all 0.067
_refine_ls_R_factor_gt 0.0445
_refine_ls_shift/su_max 0
_refine_ls_shift/su_mean 0
_refine_ls_structure_factor_coef Fsqd
_refine_ls_weighting_details 'calc w=1/[\s^2^(Fo^2^)+(0.0789P)^2^+0.3057P] where P=(Fo^2^+2Fc^2^)/3'
_refine_ls_weighting_scheme calc
_refine_ls_wR_factor_gt 0.1134
_refine_ls_wR_factor_ref 0.1257
_reflns_number_gt 3324
_reflns_number_total 4475
_reflns_threshold_expression >2sigma(I)
_cod_data_source_file b101580j.txt
_cod_data_source_block c
_cod_original_cell_volume 1281.0(6)
_cod_database_code 7114883
_exptl_absorpt_factor_mur 0.047
_exptl_absorpt_correction_t_ave 0.9236
_diffrn_standards_decay_corr_max 1.056
_diffrn_standards_decay_corr_min 0.903

loop_
_symmetry_equiv_pos_as_xyz
'x, y, z'
'-x, -y, -z'

loop_
_atom_site_label
_atom_site_type_symbol
_atom_site_fract_x
_atom_site_fract_y
_atom_site_fract_z
_atom_site_U_iso_or_equiv
_atom_site_adp_type
_atom_site_occupancy
_atom_site_calc_flag
B1 B 0.7157(4) 0.0001(3) 0.25024(16) 0.0235(6) Uani 1 d
N1 N 0.7979(3) -0.0316(2) 0.31313(11) 0.0228(4) Uani 1 d
N4 N 0.8292(3) 0.0315(2) 0.18665(11) 0.0228(4) Uani 1 d
Cl3 Cl 1.17157(9) 0.22560(8) 0.22408(4) 0.0398(2) Uani 1 d
Cl2 Cl 0.94597(10) -0.22566(8) 0.27598(4) 0.0401(2) Uani 1 d
Cl1 Cl 0.50629(9) 0.00001(8) 0.25001(4) 0.03277(19) Uani 1 d
C2 C 0.9592(3) -0.0337(3) 0.28947(14) 0.0250(5) Uani 1 d
C3 C 0.9931(3) 0.0335(3) 0.21061(14) 0.0255(5) Uani 1 d
C5 C 0.7977(3) 0.0604(3) 0.10930(13) 0.0239(5) Uani 1 d
C6 C 0.7557(3) -0.0564(3) 0.05187(14) 0.0270(5) Uani 1 d
C7 C 0.7255(4) -0.0265(3) -0.02296(16) 0.0353(6) Uani 1 d
C8 C 0.7352(4) 0.1119(3) -0.03938(16) 0.0376(7) Uani 1 d
C9 C 0.7729(4) 0.2233(3) 0.01782(15) 0.0339(6) Uani 1 d
C10 C 0.8056(3) 0.2010(3) 0.09391(14) 0.0270(5) Uani 1 d
C11 C 0.8449(4) 0.3285(3) 0.15469(16) 0.0321(6) Uani 1 d
C12 C 1.0090(5) 0.4690(4) 0.1361(2) 0.0447(8) Uani 1 d
C13 C 0.6873(5) 0.3665(4) 0.1647(2) 0.0456(8) Uani 1 d
C14 C 0.7323(4) -0.2126(3) 0.07118(16) 0.0319(6) Uani 1 d
C15 C 0.7597(5) -0.3027(4) 0.00271(19) 0.0450(7) Uani 1 d
C16 C 0.5512(4) -0.3018(3) 0.10583(19) 0.0391(7) Uani 1 d
C17 C 0.7371(3) -0.0609(3) 0.39092(13) 0.0238(5) Uani 1 d
C18 C 0.6047(3) -0.2012(3) 0.40612(14) 0.0277(5) Uani 1 d
C19 C 0.5491(4) -0.2236(3) 0.48186(15) 0.0338(6) Uani 1 d
C20 C 0.6236(4) -0.1122(3) 0.53941(16) 0.0382(7) Uani 1 d
C21 C 0.7520(4) 0.0263(3) 0.52306(16) 0.0347(6) Uani 1 d
C22 C 0.8125(3) 0.0563(3) 0.44840(14) 0.0281(6) Uani 1 d
C23 C 0.9450(4) 0.2123(3) 0.42881(16) 0.0335(6) Uani 1 d
C24 C 0.8529(4) 0.3020(4) 0.3942(2) 0.0405(7) Uani 1 d
C25 C 1.0620(5) 0.3025(4) 0.4975(2) 0.0453(7) Uani 1 d
C26 C 0.5403(5) -0.4688(4) 0.3641(2) 0.0440(8) Uani 1 d
C27 C 0.5161(4) -0.3281(3) 0.34542(16) 0.0333(6) Uani 1 d
C28 C 0.3201(4) -0.3666(4) 0.3351(2) 0.0462(8) Uani 1 d
H2 H 1.066(4) 0.006(3) 0.3283(17) 0.036(8) Uiso 1 d
H3 H 1.058(4) -0.007(3) 0.1707(17) 0.040(8) Uiso 1 d
H7 H 0.696(3) -0.097(3) -0.0620(17) 0.027(7) Uiso 1 d
H9 H 0.776(4) 0.324(3) 0.0076(16) 0.033(7) Uiso 1 d
H8 H 0.704(4) 0.121(3) -0.088(2) 0.045(9) Uiso 1 d
H11 H 0.876(3) 0.300(3) 0.2011(16) 0.025(7) Uiso 1 d
H12A H 1.103(5) 0.448(4) 0.125(2) 0.055(11) Uiso 1 d
H12B H 1.039(4) 0.555(4) 0.176(2) 0.056(10) Uiso 1 d
H12C H 0.988(5) 0.508(4) 0.091(2) 0.062(11) Uiso 1 d
H13A H 0.591(5) 0.282(4) 0.181(2) 0.056(10) Uiso 1 d
H13B H 0.725(4) 0.445(4) 0.205(2) 0.049(9) Uiso 1 d
H13C H 0.658(6) 0.398(5) 0.117(3) 0.086(14) Uiso 1 d
H14 H 0.826(4) -0.195(3) 0.1056(16) 0.025(7) Uiso 1 d
H15A H 0.659(5) -0.332(4) -0.036(2) 0.062(11) Uiso 1 d
H15B H 0.876(5) -0.234(4) -0.022(2) 0.061(10) Uiso 1 d
H15C H 0.757(5) -0.402(5) 0.023(2) 0.077(12) Uiso 1 d
H16A H 0.454(5) -0.330(4) 0.071(2) 0.050(10) Uiso 1 d
H16B H 0.539(5) -0.396(4) 0.124(2) 0.057(10) Uiso 1 d
H16C H 0.511(6) -0.257(5) 0.148(3) 0.083(13) Uiso 1 d
H19 H 0.455(3) -0.324(3) 0.4919(15) 0.022(6) Uiso 1 d
H20 H 0.580(4) -0.126(3) 0.587(2) 0.044(9) Uiso 1 d
H21 H 0.798(4) 0.101(3) 0.5619(17) 0.031(7) Uiso 1 d
H23 H 1.019(3) 0.196(3) 0.3922(15) 0.017(6) Uiso 1 d
H24B H 0.788(5) 0.328(4) 0.430(2) 0.062(11) Uiso 1 d
H24A H 0.770(5) 0.250(4) 0.354(2) 0.066(11) Uiso 1 d
H24C H 0.938(4) 0.402(4) 0.3808(19) 0.050(9) Uiso 1 d
H25A H 1.158(5) 0.396(4) 0.481(2) 0.064(11) Uiso 1 d
H25C H 0.991(5) 0.336(4) 0.533(2) 0.065(11) Uiso 1 d
H25B H 1.114(4) 0.233(4) 0.527(2) 0.051(9) Uiso 1 d
H26A H 0.661(5) -0.443(4) 0.3745(19) 0.045(9) Uiso 1 d
H26B H 0.505(4) -0.538(4) 0.325(2) 0.047(9) Uiso 1 d
H26C H 0.476(6) -0.511(5) 0.406(3) 0.081(13) Uiso 1 d
H27 H 0.577(4) -0.293(3) 0.3018(18) 0.034(8) Uiso 1 d
H28A H 0.308(5) -0.277(5) 0.320(2) 0.066(11) Uiso 1 d
H28B H 0.279(4) -0.442(4) 0.297(2) 0.050(10) Uiso 1 d
H28C H 0.254(5) -0.401(4) 0.385(2) 0.073(12) Uiso 1 d

loop_
_atom_site_aniso_label
_atom_site_aniso_U_11
_atom_site_aniso_U_22
_atom_site_aniso_U_33
_atom_site_aniso_U_23
_atom_site_aniso_U_13
_atom_site_aniso_U_12
B1 0.0334(15) 0.0203(13) 0.0183(13) 0.0018(10) 0.0028(11) 0.0127(11)
N1 0.0288(11) 0.0276(11) 0.0135(10) 0.0029(8) 0.0021(8) 0.0131(9)
N4 0.0296(11) 0.0260(11) 0.0145(10) 0.0049(8) 0.0027(8) 0.0129(9)
Cl3 0.0362(4) 0.0361(4) 0.0384(4) 0.0070(3) 0.0018(3) 0.0063(3)
Cl2 0.0555(5) 0.0368(4) 0.0390(4) 0.0073(3) 0.0065(3) 0.0295(3)
Cl1 0.0335(4) 0.0444(4) 0.0261(3) 0.0071(3) 0.0040(2) 0.0214(3)
C2 0.0310(13) 0.0277(13) 0.0192(12) 0.0025(10) -0.0002(10) 0.0152(11)
C3 0.0290(13) 0.0265(13) 0.0198(13) 0.0022(10) 0.0027(10) 0.0105(11)
C5 0.0291(13) 0.0294(13) 0.0144(11) 0.0055(10) 0.0029(9) 0.0128(10)
C6 0.0324(14) 0.0310(14) 0.0203(12) 0.0048(10) 0.0008(10) 0.0157(11)
C7 0.0482(17) 0.0396(16) 0.0201(13) -0.0028(12) -0.0027(11) 0.0212(14)
C8 0.0498(17) 0.0476(18) 0.0181(14) 0.0084(12) -0.0025(12) 0.0224(14)
C9 0.0437(16) 0.0382(16) 0.0254(14) 0.0114(12) 0.0022(11) 0.0217(13)
C10 0.0311(13) 0.0299(13) 0.0222(13) 0.0083(10) 0.0053(10) 0.0141(11)
C11 0.0474(17) 0.0277(14) 0.0255(14) 0.0064(11) 0.0036(12) 0.0195(12)
C12 0.059(2) 0.0305(16) 0.0429(19) 0.0025(14) 0.0037(15) 0.0168(15)
C13 0.062(2) 0.0407(19) 0.0438(19) 0.0052(16) 0.0107(16) 0.0308(17)
C14 0.0419(16) 0.0312(14) 0.0257(14) -0.0027(11) -0.0068(12) 0.0190(12)
C15 0.059(2) 0.0409(18) 0.0391(18) -0.0044(14) 0.0025(16) 0.0264(16)
C16 0.0491(19) 0.0312(16) 0.0396(17) 0.0068(13) 0.0053(14) 0.0189(14)
C17 0.0298(13) 0.0301(13) 0.0145(11) 0.0057(10) 0.0027(9) 0.0150(11)
C18 0.0328(14) 0.0318(14) 0.0212(13) 0.0065(10) 0.0010(10) 0.0159(11)
C19 0.0396(16) 0.0342(15) 0.0278(14) 0.0121(12) 0.0103(11) 0.0145(13)
C20 0.0481(17) 0.0471(18) 0.0199(14) 0.0090(12) 0.0105(12) 0.0196(14)
C21 0.0429(16) 0.0387(16) 0.0205(13) -0.0020(12) 0.0012(11) 0.0159(13)
C22 0.0322(14) 0.0338(14) 0.0196(12) 0.0026(10) 0.0029(10) 0.0152(11)
C23 0.0387(16) 0.0312(15) 0.0275(14) -0.0003(11) 0.0076(12) 0.0119(12)
C24 0.0434(18) 0.0348(17) 0.0381(18) 0.0041(14) -0.0010(14) 0.0112(14)
C25 0.0437(18) 0.0416(18) 0.0421(18) -0.0020(15) -0.0042(14) 0.0105(15)
C26 0.053(2) 0.0316(16) 0.0428(19) 0.0036(15) 0.0023(16) 0.0136(15)
C27 0.0380(15) 0.0279(14) 0.0288(15) 0.0066(12) 0.0030(12) 0.0083(12)
C28 0.0414(18) 0.0418(19) 0.045(2) 0.0061(16) -0.0029(14) 0.0073(15)

loop_
_atom_type_symbol
_atom_type_description
_atom_type_scat_dispersion_real
_atom_type_scat_dispersion_imag
_atom_type_scat_source
B B 0.0013 0.0007 'International Tables Vol C Tables 4.2.6.8 and 6.1.1.4'
H H 0 0 'International Tables Vol C Tables 4.2.6.8 and 6.1.1.4'
C C 0.0033 0.0016 'International Tables Vol C Tables 4.2.6.8 and 6.1.1.4'
Cl Cl 0.1484 0.1585 'International Tables Vol C Tables 4.2.6.8 and 6.1.1.4'
N N 0.0061 0.0033 'International Tables Vol C Tables 4.2.6.8 and 6.1.1.4'

loop_
_geom_angle_atom_site_label_1
_geom_angle_atom_site_label_2
_geom_angle_atom_site_label_3
_geom_angle
N1 B1 N4 109.4(2)
N1 B1 Cl1 125.5(2)
N4 B1 Cl1 125.1(2)
B1 N1 C2 109.10(19)
B1 N1 C17 128.9(2)
C2 N1 C17 121.98(19)
B1 N4 C3 108.82(19)
B1 N4 C5 129.4(2)
C3 N4 C5 121.78(19)
N1 C2 C3 105.45(19)
N1 C2 Cl2 112.93(17)
C3 C2 Cl2 107.26(16)
N4 C3 C2 105.05(19)
N4 C3 Cl3 112.85(17)
C2 C3 Cl3 107.51(17)
C10 C5 C6 122.2(2)
C10 C5 N4 119.6(2)
C6 C5 N4 118.2(2)
C7 C6 C5 117.4(2)
C7 C6 C14 121.1(2)
C5 C6 C14 121.3(2)
C8 C7 C6 121.1(3)
C9 C8 C7 120.5(3)
C8 C9 C10 121.3(3)
C5 C10 C9 117.4(2)
C5 C10 C11 123.9(2)
C9 C10 C11 118.7(2)
C10 C11 C13 111.4(3)
C10 C11 C12 111.7(2)
C13 C11 C12 110.1(3)
C15 C14 C6 113.0(2)
C15 C14 C16 110.1(3)
C6 C14 C16 111.7(2)
C18 C17 C22 122.4(2)
C18 C17 N1 119.7(2)
C22 C17 N1 117.9(2)
C17 C18 C19 117.6(2)
C17 C18 C27 123.9(2)
C19 C18 C27 118.5(2)
C20 C19 C18 121.2(3)
C19 C20 C21 120.4(3)
C20 C21 C22 121.3(3)
C21 C22 C17 117.2(2)
C21 C22 C23 121.5(2)
C17 C22 C23 121.2(2)
C25 C23 C22 112.7(2)
C25 C23 C24 109.7(3)
C22 C23 C24 111.7(2)
C18 C27 C28 111.6(3)
C18 C27 C26 111.5(2)
C28 C27 C26 109.9(3)

loop_
_geom_bond_atom_site_label_1
_geom_bond_atom_site_label_2
_geom_bond_distance
B1 N1 1.403(3)
B1 N4 1.416(3)
B1 Cl1 1.743(3)
N1 C2 1.413(3)
N1 C17 1.445(3)
N4 C3 1.417(3)
N4 C5 1.433(3)
Cl3 C3 1.841(3)
Cl2 C2 1.840(3)
C2 C3 1.528(3)
C5 C10 1.394(3)
C5 C6 1.399(4)
C6 C7 1.392(4)
C6 C14 1.517(4)
C7 C8 1.372(4)
C8 C9 1.365(4)
C9 C10 1.395(4)
C10 C11 1.512(4)
C11 C13 1.516(4)
C11 C12 1.526(4)
C14 C15 1.516(4)
C14 C16 1.532(4)
C17 C18 1.392(4)
C17 C22 1.402(4)
C18 C19 1.393(4)
C18 C27 1.507(4)
C19 C20 1.369(4)
C20 C21 1.374(4)
C21 C22 1.393(4)
C22 C23 1.519(4)
C23 C25 1.514(4)
C23 C24 1.532(4)
C26 C27 1.528(4)
C27 C28 1.519(4)
